data_2219545
loop_
_publ_author_name
'Li, Dong-Qing'

_publ_section_title
;
 3-(4-Methoxyphenyl)-1-(2-pyrrolyl)prop-2-en-1-one
;
_journal_coeditor_code CS2091
_journal_issue 10
_journal_name_full 'Acta Crystallographica Section E'
_journal_page_first o1920
_journal_paper_doi 10.1107/S160053680802864X
_journal_volume 64
_journal_year 2008
_chemical_formula_iupac 'C14 H13 N O2'
_chemical_formula_moiety 'C14 H13 N O2'
_chemical_formula_sum 'C14 H13 N O2'
_chemical_formula_weight 227.25
_chemical_name_systematic
;
3-(4-Methoxyphenyl)-1-(2-pyrrolyl)prop-2-en-1-one
;
_space_group_IT_number 14
_symmetry_cell_setting monoclinic
_symmetry_space_group_name_Hall '-P 2ybc'
_symmetry_space_group_name_H-M 'P 1 21/c 1'
_atom_sites_solution_hydrogens geom
_atom_sites_solution_primary direct
_atom_sites_solution_secondary difmap
_audit_creation_method SHELXL-97
_cell_angle_alpha 90.00
_cell_angle_beta 97.878(3)
_cell_angle_gamma 90.00
_cell_formula_units_Z 4
_cell_length_a 5.0815(7)
_cell_length_b 17.172(3)
_cell_length_c 13.973(2)
_cell_measurement_reflns_used 1716
_cell_measurement_temperature 293(2)
_cell_measurement_theta_max 25.83
_cell_measurement_theta_min 2.37
_cell_volume 1207.8(3)
_computing_cell_refinement 'SAINT (Bruker, 2002)'
_computing_data_collection 'SMART (Bruker, 2002)'
_computing_data_reduction 'SAINT (Bruker, 2002)'
_computing_molecular_graphics 'SHELXTL (Sheldrick, 2008)'
_computing_publication_material 'SHELXTL (Sheldrick, 2008)'
_computing_structure_refinement 'SHELXL97 (Sheldrick, 2008)'
_computing_structure_solution 'SHELXS97 (Sheldrick, 2008)'
_diffrn_ambient_temperature 293(2)
_diffrn_measured_fraction_theta_full 0.995
_diffrn_measured_fraction_theta_max 0.995
_diffrn_measurement_device_type 'Bruker APEX area-detector diffractometer'
_diffrn_measurement_method '\f and \w scans'
_diffrn_radiation_monochromator graphite
_diffrn_radiation_source 'fine-focus sealed tube'
_diffrn_radiation_type MoK\a
_diffrn_radiation_wavelength 0.71073
_diffrn_reflns_av_R_equivalents 0.0195
_diffrn_reflns_av_sigmaI/netI 0.0256
_diffrn_reflns_limit_h_max 5
_diffrn_reflns_limit_h_min -6
_diffrn_reflns_limit_k_max 21
_diffrn_reflns_limit_k_min -20
_diffrn_reflns_limit_l_max 17
_diffrn_reflns_limit_l_min -14
_diffrn_reflns_number 5842
_diffrn_reflns_theta_full 26.00
_diffrn_reflns_theta_max 26.00
_diffrn_reflns_theta_min 1.89
_diffrn_standards_number 0
_exptl_absorpt_coefficient_mu 0.084
_exptl_absorpt_correction_T_max 0.988
_exptl_absorpt_correction_T_min 0.967
_exptl_absorpt_correction_type multi-scan
_exptl_absorpt_process_details '(SADABS; Sheldrick, 1996)'
_exptl_crystal_colour Yellow
_exptl_crystal_density_diffrn 1.250
_exptl_crystal_density_method 'not measured'
_exptl_crystal_description Prism
_exptl_crystal_F_000 480
_exptl_crystal_size_max 0.40
_exptl_crystal_size_mid 0.24
_exptl_crystal_size_min 0.20
_refine_diff_density_max 0.129
_refine_diff_density_min -0.126
_refine_ls_extinction_method none
_refine_ls_goodness_of_fit_ref 1.053
_refine_ls_hydrogen_treatment constr
_refine_ls_matrix_type full
_refine_ls_number_parameters 155
_refine_ls_number_reflns 2369
_refine_ls_number_restraints 0
_refine_ls_restrained_S_all 1.053
_refine_ls_R_factor_all 0.0618
_refine_ls_R_factor_gt 0.0471
_refine_ls_shift/su_max_lt 0.001
_refine_ls_shift/su_mean 0.0009
_refine_ls_structure_factor_coef Fsqd
_refine_ls_weighting_details 'calc w=1/[\s^2^(Fo^2^)+(0.0557P)^2^+0.1497P] where P=(Fo^2^+2Fc^2^)/3'
_refine_ls_weighting_scheme calc
_refine_ls_wR_factor_gt 0.1160
_refine_ls_wR_factor_ref 0.1242
_reflns_number_gt 1809
_reflns_number_total 2369
_reflns_threshold_expression I>2\s(I)
_cod_data_source_file cs2091.cif
_cod_data_source_block I
_cod_original_sg_symbol_H-M 'P 21/c'
_cod_database_code 2219545
_cod_database_fobs_code 2219545

loop_
_symmetry_equiv_pos_as_xyz
'x, y, z'
'-x, y+1/2, -z+1/2'
'-x, -y, -z'
'x, -y-1/2, z-1/2'

loop_
_atom_site_type_symbol
_atom_site_label
_atom_site_fract_x
_atom_site_fract_y
_atom_site_fract_z
_atom_site_U_iso_or_equiv
_atom_site_adp_type
_atom_site_calc_flag
_atom_site_refinement_flags
_atom_site_occupancy
N N1 -0.2188(3) 0.56328(8) 0.38761(9) 0.0567(4) Uani d . 1
H H1 -0.1976 0.5437 0.4448 0.068 Uiso calc R 1
O O1 0.1957(3) 0.45435(7) 0.40994(8) 0.0707(4) Uani d . 1
O O2 0.9171(3) 0.29580(8) -0.06480(9) 0.0769(4) Uani d . 1
C C1 -0.0745(3) 0.54326(9) 0.31541(10) 0.0520(4) Uani d . 1
C C2 -0.1690(4) 0.58892(10) 0.23690(12) 0.0634(5) Uani d . 1
H H2 -0.1082 0.5885 0.1771 0.076 Uiso calc R 1
C C3 -0.3705(4) 0.63554(11) 0.26280(13) 0.0707(5) Uani d . 1
H H3 -0.4688 0.6721 0.2238 0.085 Uiso calc R 1
C C4 -0.3978(3) 0.61792(11) 0.35599(12) 0.0634(5) Uani d . 1
H H4 -0.5202 0.6401 0.3916 0.076 Uiso calc R 1
C C5 0.1294(3) 0.48406(9) 0.32984(11) 0.0535(4) Uani d . 1
C C6 0.2491(3) 0.45958(10) 0.24510(11) 0.0570(4) Uani d . 1
H H6 0.1913 0.4834 0.1862 0.068 Uiso calc R 1
C C7 0.4347(3) 0.40549(10) 0.24796(11) 0.0556(4) Uani d . 1
H H7 0.4909 0.3835 0.3081 0.067 Uiso calc R 1
C C8 0.5616(3) 0.37631(9) 0.16757(11) 0.0517(4) Uani d . 1
C C9 0.7403(3) 0.31532(10) 0.17995(11) 0.0578(4) Uani d . 1
H H9 0.7789 0.2930 0.2409 0.069 Uiso calc R 1
C C10 0.8645(3) 0.28594(10) 0.10527(12) 0.0586(4) Uani d . 1
H H10 0.9827 0.2445 0.1160 0.070 Uiso calc R 1
C C11 0.8105(3) 0.31894(10) 0.01503(11) 0.0563(4) Uani d . 1
C C12 0.6337(4) 0.38052(11) 0.00062(12) 0.0714(5) Uani d . 1
H H12 0.5978 0.4033 -0.0602 0.086 Uiso calc R 1
C C13 0.5110(4) 0.40830(11) 0.07518(12) 0.0669(5) Uani d . 1
H H13 0.3915 0.4494 0.0639 0.080 Uiso calc R 1
C C14 1.0982(4) 0.23244(12) -0.05485(15) 0.0873(6) Uani d . 1
H H14A 1.2445 0.2445 -0.0060 0.131 Uiso calc R 1
H H14B 1.1631 0.2235 -0.1153 0.131 Uiso calc R 1
H H14C 1.0094 0.1866 -0.0365 0.131 Uiso calc R 1

loop_
_atom_site_aniso_label
_atom_site_aniso_U_11
_atom_site_aniso_U_22
_atom_site_aniso_U_33
_atom_site_aniso_U_12
_atom_site_aniso_U_13
_atom_site_aniso_U_23
N1 0.0611(8) 0.0626(9) 0.0479(7) -0.0046(7) 0.0129(6) -0.0043(6)
O1 0.0880(9) 0.0760(8) 0.0520(7) 0.0121(7) 0.0233(6) 0.0115(6)
O2 0.0977(9) 0.0780(9) 0.0577(7) 0.0310(7) 0.0207(7) 0.0018(6)
C1 0.0533(9) 0.0579(10) 0.0459(8) -0.0089(7) 0.0107(7) -0.0036(7)
C2 0.0698(11) 0.0717(12) 0.0499(9) 0.0006(9) 0.0120(8) 0.0007(8)
C3 0.0771(12) 0.0731(12) 0.0605(11) 0.0098(10) 0.0042(9) 0.0001(9)
C4 0.0606(10) 0.0670(11) 0.0630(10) 0.0017(9) 0.0098(8) -0.0132(9)
C5 0.0581(9) 0.0570(10) 0.0468(8) -0.0110(8) 0.0120(7) 0.0004(7)
C6 0.0610(10) 0.0631(10) 0.0480(8) -0.0034(8) 0.0112(7) 0.0020(7)
C7 0.0607(10) 0.0594(10) 0.0473(8) -0.0088(8) 0.0097(7) 0.0029(7)
C8 0.0562(9) 0.0501(9) 0.0492(8) -0.0053(7) 0.0084(7) 0.0006(7)
C9 0.0609(10) 0.0617(11) 0.0499(9) 0.0015(8) 0.0049(8) 0.0112(7)
C10 0.0583(10) 0.0567(10) 0.0604(10) 0.0089(8) 0.0062(8) 0.0056(8)
C11 0.0636(10) 0.0549(10) 0.0507(9) 0.0046(8) 0.0096(8) -0.0014(7)
C12 0.0972(14) 0.0701(12) 0.0473(9) 0.0254(11) 0.0115(9) 0.0082(8)
C13 0.0855(13) 0.0608(11) 0.0553(10) 0.0232(9) 0.0137(9) 0.0050(8)
C14 0.1013(15) 0.0851(14) 0.0779(13) 0.0345(13) 0.0212(11) -0.0047(11)

loop_
_atom_type_symbol
_atom_type_description
_atom_type_scat_dispersion_real
_atom_type_scat_dispersion_imag
_atom_type_scat_source
C C 0.0033 0.0016 'International Tables Vol C Tables 4.2.6.8 and 6.1.1.4'
H H 0.0000 0.0000 'International Tables Vol C Tables 4.2.6.8 and 6.1.1.4'
N N 0.0061 0.0033 'International Tables Vol C Tables 4.2.6.8 and 6.1.1.4'
O O 0.0106 0.0060 'International Tables Vol C Tables 4.2.6.8 and 6.1.1.4'

loop_
_geom_angle_atom_site_label_1
_geom_angle_atom_site_label_2
_geom_angle_atom_site_label_3
_geom_angle
C4 N1 C1 109.93(14)
C4 N1 H1 125.0
C1 N1 H1 125.0
C11 O2 C14 117.91(14)
N1 C1 C2 106.24(15)
N1 C1 C5 121.30(14)
C2 C1 C5 132.46(15)
C1 C2 C3 108.04(15)
C1 C2 H2 126.0
C3 C2 H2 126.0
C4 C3 C2 107.26(17)
C4 C3 H3 126.4
C2 C3 H3 126.4
N1 C4 C3 108.52(15)
N1 C4 H4 125.7
C3 C4 H4 125.7
O1 C5 C1 121.24(14)
O1 C5 C6 121.48(16)
C1 C5 C6 117.27(14)
C7 C6 C5 123.47(15)
C7 C6 H6 118.3
C5 C6 H6 118.3
C6 C7 C8 127.43(15)
C6 C7 H7 116.3
C8 C7 H7 116.3
C9 C8 C13 116.70(15)
C9 C8 C7 121.10(14)
C13 C8 C7 122.20(15)
C8 C9 C10 122.74(15)
C8 C9 H9 118.6
C10 C9 H9 118.6
C11 C10 C9 119.07(15)
C11 C10 H10 120.5
C9 C10 H10 120.5
O2 C11 C10 125.29(15)
O2 C11 C12 115.23(14)
C10 C11 C12 119.48(15)
C13 C12 C11 120.59(16)
C13 C12 H12 119.7
C11 C12 H12 119.7
C12 C13 C8 121.42(16)
C12 C13 H13 119.3
C8 C13 H13 119.3
O2 C14 H14A 109.5
O2 C14 H14B 109.5
H14A C14 H14B 109.5
O2 C14 H14C 109.5
H14A C14 H14C 109.5
H14B C14 H14C 109.5

loop_
_geom_bond_atom_site_label_1
_geom_bond_atom_site_label_2
_geom_bond_distance
N1 C4 1.339(2)
N1 C1 1.3699(19)
N1 H1 0.8600
O1 C5 1.2342(18)
O2 C11 1.3644(19)
O2 C14 1.419(2)
C1 C2 1.380(2)
C1 C5 1.446(2)
C2 C3 1.386(2)
C2 H2 0.9300
C3 C4 1.362(2)
C3 H3 0.9300
C4 H4 0.9300
C5 C6 1.465(2)
C6 C7 1.320(2)
C6 H6 0.9300
C7 C8 1.459(2)
C7 H7 0.9300
C8 C9 1.382(2)
C8 C13 1.394(2)
C9 C10 1.386(2)
C9 H9 0.9300
C10 C11 1.375(2)
C10 H10 0.9300
C11 C12 1.384(2)
C12 C13 1.371(2)
C12 H12 0.9300
C13 H13 0.9300
C14 H14A 0.9600
C14 H14B 0.9600
C14 H14C 0.9600

loop_
_geom_hbond_atom_site_label_D
_geom_hbond_atom_site_label_H
_geom_hbond_atom_site_label_A
_geom_hbond_site_symmetry_A
_geom_hbond_distance_DH
_geom_hbond_distance_HA
_geom_hbond_distance_DA
_geom_hbond_angle_DHA
C7 H7 O1 . 0.93 2.52 2.838(2) 100.4
N1 H1 O1 3_566 0.86 2.03 2.8314(17) 154.9

loop_
_geom_torsion_atom_site_label_1
_geom_torsion_atom_site_label_2
_geom_torsion_atom_site_label_3
_geom_torsion_atom_site_label_4
_geom_torsion
C4 N1 C1 C2 0.86(18)
C4 N1 C1 C5 -178.71(14)
N1 C1 C2 C3 -0.38(19)
C5 C1 C2 C3 179.11(17)
C1 C2 C3 C4 -0.2(2)
C1 N1 C4 C3 -1.01(19)
C2 C3 C4 N1 0.7(2)
N1 C1 C5 O1 -6.2(2)
C2 C1 C5 O1 174.32(17)
N1 C1 C5 C6 172.35(14)
C2 C1 C5 C6 -7.1(3)
O1 C5 C6 C7 -0.6(3)
C1 C5 C6 C7 -179.16(15)
C5 C6 C7 C8 178.75(15)
C6 C7 C8 C9 -175.31(17)
C6 C7 C8 C13 5.0(3)
C13 C8 C9 C10 -0.4(3)
C7 C8 C9 C10 179.89(15)
C8 C9 C10 C11 0.6(3)
C14 O2 C11 C10 0.2(3)
C14 O2 C11 C12 -179.46(18)
C9 C10 C11 O2 -179.72(16)
C9 C10 C11 C12 -0.1(3)
O2 C11 C12 C13 179.16(17)
C10 C11 C12 C13 -0.5(3)
C11 C12 C13 C8 0.6(3)
C9 C8 C13 C12 -0.2(3)
C7 C8 C13 C12 179.49(16)

loop_
_cod_related_entry_id
_cod_related_entry_database
_cod_related_entry_code
1 ChemSpider 8879829
